data_4070114
loop_
_publ_author_name
'Brusey, Sarah A.'
'Banide, Emilie V.'
'D\"orrich, Steffen'
'O&#x2019;Donohue, Paul'
'Ortin, Yannick'
'M\"uller-Bunz, Helge'
'Long, Conor'
'Evans, Paul'
'McGlinchey, Michael J.'

_publ_section_title
;
 X-ray Crystallographic and NMR Spectroscopic Study of
 (\h2-Alkene)(\m-alkyne)pentacarbonyldicobalt Complexes: Arrested
 Pauson&#x2212;Khand Reaction Intermediates
;
_journal_issue 21
_journal_name_full Organometallics
_journal_page_first 6308
_journal_paper_doi 10.1021/om900615m
_journal_volume 28
_journal_year 2009
_chemical_formula_moiety 'C24 H30 O Si2'
_chemical_formula_sum 'C24 H30 O Si2'
_chemical_formula_weight 390.66
_chemical_name_systematic
; 
 ? 
;
_space_group_IT_number 2
_symmetry_cell_setting triclinic
_symmetry_space_group_name_Hall '-P 1'
_symmetry_space_group_name_H-M 'P -1'
_atom_sites_solution_hydrogens difmap
_atom_sites_solution_primary direct
_atom_sites_solution_secondary difmap
_audit_creation_method SHELXL-97
_cell_angle_alpha 74.760(2)
_cell_angle_beta 89.845(2)
_cell_angle_gamma 81.079(2)
_cell_formula_units_Z 4
_cell_length_a 8.3253(7)
_cell_length_b 15.4506(14)
_cell_length_c 18.9537(17)
_cell_measurement_reflns_used 5483
_cell_measurement_temperature 100(2)
_cell_measurement_theta_max 30.38
_cell_measurement_theta_min 2.23
_cell_volume 2322.0(4)
_computing_cell_refinement 'Bruker SAINT'
_computing_data_collection 'Bruker SMART'
_computing_data_reduction 'Bruker SAINT'
_computing_molecular_graphics 'Bruker SHELXTL'
_computing_publication_material 'Bruker SHELXTL'
_computing_structure_refinement 'SHELXL-97 (Sheldrick, 1997)'
_computing_structure_solution 'SHELXS-97 (Sheldrick, 1990)'
_diffrn_ambient_temperature 100(2)
_diffrn_detector_area_resol_mean 8.366
_diffrn_measured_fraction_theta_full 0.969
_diffrn_measured_fraction_theta_max 0.969
_diffrn_measurement_device_type 'CCD area detector'
_diffrn_measurement_method '\f and \w scans'
_diffrn_radiation_monochromator graphite
_diffrn_radiation_source 'sealed tube'
_diffrn_radiation_type MoK\a
_diffrn_radiation_wavelength 0.71073
_diffrn_reflns_av_R_equivalents 0.0205
_diffrn_reflns_av_sigmaI/netI 0.0329
_diffrn_reflns_limit_h_max 11
_diffrn_reflns_limit_h_min -11
_diffrn_reflns_limit_k_max 21
_diffrn_reflns_limit_k_min -21
_diffrn_reflns_limit_l_max 26
_diffrn_reflns_limit_l_min -26
_diffrn_reflns_number 27101
_diffrn_reflns_theta_full 30.45
_diffrn_reflns_theta_max 30.45
_diffrn_reflns_theta_min 1.38
_exptl_absorpt_coefficient_mu 0.163
_exptl_absorpt_correction_T_max 0.9839
_exptl_absorpt_correction_T_min 0.8547
_exptl_absorpt_correction_type multi-scan
_exptl_absorpt_process_details
; 
 SADABS v.2.10 (Bruker,2003) was used for absorption correction. 
 R(int) for selected reflections was 0.063 before and 0.019 after 
 correction. The Ratio of minimum to maximum transmission is 0.868682. 
 The \l/2 correction factor is 0.0015 
;
_exptl_crystal_colour colourless
_exptl_crystal_density_diffrn 1.118
_exptl_crystal_density_method 'not measured'
_exptl_crystal_description plate
_exptl_crystal_F_000 840
_exptl_crystal_size_max 0.80
_exptl_crystal_size_mid 0.60
_exptl_crystal_size_min 0.10
_refine_diff_density_max 0.518
_refine_diff_density_min -0.199
_refine_diff_density_rms 0.065
_refine_ls_extinction_method none
_refine_ls_goodness_of_fit_ref 1.031
_refine_ls_hydrogen_treatment mixed
_refine_ls_matrix_type full
_refine_ls_number_parameters 716
_refine_ls_number_reflns 13645
_refine_ls_number_restraints 57
_refine_ls_restrained_S_all 1.030
_refine_ls_R_factor_all 0.0547
_refine_ls_R_factor_gt 0.0463
_refine_ls_shift/su_max 0.002
_refine_ls_shift/su_mean 0.000
_refine_ls_structure_factor_coef Fsqd
_refine_ls_weighting_details 'calc w=1/[\s^2^(Fo^2^)+(0.0672P)^2^+0.6734P] where P=(Fo^2^+2Fc^2^)/3'
_refine_ls_weighting_scheme calc
_refine_ls_wR_factor_gt 0.1169
_refine_ls_wR_factor_ref 0.1226
_reflns_number_gt 11592
_reflns_number_total 13645
_reflns_threshold_expression I>2\s(I)
_cod_data_source_file om900615m_si_002.cif
_cod_data_source_block mjm267
_cod_database_code 4070114

loop_
_symmetry_equiv_pos_as_xyz
'x, y, z'
'-x, -y, -z'

loop_
_atom_site_label
_atom_site_type_symbol
_atom_site_fract_x
_atom_site_fract_y
_atom_site_fract_z
_atom_site_U_iso_or_equiv
_atom_site_adp_type
_atom_site_occupancy
_atom_site_symmetry_multiplicity
_atom_site_calc_flag
_atom_site_refinement_flags
_atom_site_disorder_assembly
_atom_site_disorder_group
C1 C 0.63564(16) 0.88953(10) 0.05882(7) 0.0240(3) Uani 1 1 d D . .
H1 H 0.650(2) 0.9494(10) 0.0348(9) 0.032(5) Uiso 1 1 d D . .
C2 C 0.71455(16) 0.81640(12) 0.03653(7) 0.0286(3) Uani 1 1 d D . .
H2 H 0.782(2) 0.8258(13) -0.0038(9) 0.040(5) Uiso 1 1 d D . .
C3 C 0.69473(16) 0.72942(11) 0.07459(8) 0.0275(3) Uani 1 1 d D . .
H3 H 0.750(2) 0.6762(11) 0.0601(10) 0.037(5) Uiso 1 1 d D . .
C4 C 0.59824(15) 0.71624(9) 0.13514(7) 0.0212(2) Uani 1 1 d D . .
H4 H 0.584(2) 0.6566(9) 0.1613(9) 0.028(4) Uiso 1 1 d D . .
C4A C 0.51752(13) 0.78924(8) 0.15867(6) 0.0156(2) Uani 1 1 d . . .
C5 C 0.41820(13) 0.77068(7) 0.22774(6) 0.0139(2) Uani 1 1 d . . .
C5A C 0.23956(13) 0.81431(8) 0.20976(6) 0.0148(2) Uani 1 1 d . . .
C6 C 0.11875(15) 0.75933(9) 0.22139(7) 0.0202(2) Uani 1 1 d D . .
H6 H 0.153(2) 0.6973(9) 0.2341(9) 0.028(4) Uiso 1 1 d D . .
C7 C -0.04523(16) 0.79704(11) 0.21396(8) 0.0263(3) Uani 1 1 d D . .
H7 H -0.123(2) 0.7568(11) 0.2227(10) 0.037(5) Uiso 1 1 d D . .
C8 C -0.09092(16) 0.89001(11) 0.19702(8) 0.0273(3) Uani 1 1 d D . .
H8 H -0.2029(17) 0.9170(11) 0.1940(10) 0.031(4) Uiso 1 1 d D . .
C9 C 0.02676(16) 0.94549(9) 0.18329(7) 0.0230(3) Uani 1 1 d D . .
H9 H -0.006(2) 1.0102(9) 0.1687(9) 0.024(4) Uiso 1 1 d D . .
C9A C 0.19330(14) 0.90926(8) 0.18664(6) 0.0170(2) Uani 1 1 d . . .
C10 C 0.30366(16) 0.97473(8) 0.16283(7) 0.0204(2) Uani 1 1 d D . .
H10 H 0.2620(19) 1.0346(9) 0.1634(9) 0.025(4) Uiso 1 1 d D . .
C11 C 0.44900(16) 0.96172(8) 0.13317(7) 0.0208(2) Uani 1 1 d D . .
H11 H 0.501(2) 1.0138(10) 0.1145(9) 0.028(4) Uiso 1 1 d D . .
C11A C 0.53359(14) 0.87818(8) 0.11878(6) 0.0176(2) Uani 1 1 d . . .
C12 C 0.49077(14) 0.80823(8) 0.28719(6) 0.0159(2) Uani 1 1 d D . .
H12A H 0.5995(16) 0.7750(10) 0.3013(8) 0.019(4) Uiso 1 1 d D . .
H12B H 0.5033(19) 0.8712(9) 0.2666(8) 0.022(4) Uiso 1 1 d D . .
C13 C 0.38829(14) 0.80079(8) 0.35079(6) 0.0161(2) Uani 1 1 d . . .
C14 C 0.29716(15) 0.79447(8) 0.40062(6) 0.0183(2) Uani 1 1 d . . .
Si1 Si 0.13924(4) 0.78211(2) 0.469548(18) 0.01937(8) Uani 1 1 d . . .
C15 C 0.1106(2) 0.88099(10) 0.50884(8) 0.0314(3) Uani 1 1 d D . .
H15A H 0.028(2) 0.8738(14) 0.5434(10) 0.046(5) Uiso 1 1 d D . .
H15B H 0.081(3) 0.9366(11) 0.4717(10) 0.050(6) Uiso 1 1 d D . .
H15C H 0.206(2) 0.8859(15) 0.5362(11) 0.053(6) Uiso 1 1 d D . .
C16 C 0.2048(2) 0.67695(10) 0.54392(8) 0.0315(3) Uani 1 1 d D . .
H16A H 0.218(3) 0.6262(13) 0.5243(12) 0.064(7) Uiso 1 1 d D . .
H16B H 0.307(2) 0.6757(16) 0.5675(12) 0.061(7) Uiso 1 1 d D . .
H16C H 0.120(2) 0.6693(14) 0.5788(10) 0.047(6) Uiso 1 1 d D . .
C17 C -0.04907(19) 0.77484(14) 0.42020(9) 0.0365(4) Uani 1 1 d D . .
H17A H -0.138(3) 0.7749(17) 0.4516(12) 0.073(8) Uiso 1 1 d D . .
H17B H -0.080(3) 0.8258(15) 0.3785(12) 0.084(9) Uiso 1 1 d D . .
H17C H -0.036(3) 0.7198(13) 0.4034(13) 0.065(7) Uiso 1 1 d D . .
O1 O 0.42599(11) 0.67576(6) 0.25382(5) 0.01882(17) Uani 1 1 d . . .
Si2 Si 0.47597(5) 0.58729(2) 0.32398(2) 0.02650(9) Uani 1 1 d . . .
C18 C 0.5346(2) 0.49137(10) 0.28224(9) 0.0339(3) Uani 1 1 d D . .
H18A H 0.455(2) 0.4926(14) 0.2454(10) 0.053(6) Uiso 1 1 d D . .
H18B H 0.638(2) 0.4948(14) 0.2601(11) 0.052(6) Uiso 1 1 d D . .
H18C H 0.542(3) 0.4339(11) 0.3198(10) 0.051(6) Uiso 1 1 d D . .
C19 C 0.2958(3) 0.56482(12) 0.38048(10) 0.0489(5) Uani 1 1 d D . .
H19A H 0.337(3) 0.5194(14) 0.4233(11) 0.069(7) Uiso 1 1 d D . .
H19B H 0.241(3) 0.6186(13) 0.3914(13) 0.066(7) Uiso 1 1 d D . .
H19C H 0.220(3) 0.5416(19) 0.3540(15) 0.096(10) Uiso 1 1 d D . .
C20 C 0.6481(3) 0.59693(13) 0.38192(13) 0.0538(6) Uani 1 1 d D . .
H20A H 0.740(2) 0.6086(15) 0.3527(11) 0.053(7) Uiso 1 1 d D . .
H20B H 0.623(3) 0.6430(13) 0.4084(12) 0.060(7) Uiso 1 1 d D . .
H20C H 0.685(3) 0.5388(13) 0.4176(12) 0.072(8) Uiso 1 1 d D . .
C21 C 1.37589(15) 0.12817(10) 0.43202(7) 0.0236(3) Uani 1 1 d D . .
H21 H 1.431(2) 0.0680(10) 0.4545(9) 0.032(4) Uiso 1 1 d D . .
C22 C 1.40557(16) 0.20065(11) 0.45702(7) 0.0273(3) Uani 1 1 d D . .
H22 H 1.478(2) 0.1926(12) 0.4987(8) 0.033(5) Uiso 1 1 d D . .
C23 C 1.32869(17) 0.28716(10) 0.42135(7) 0.0255(3) Uani 1 1 d D . .
H23 H 1.348(2) 0.3381(10) 0.4371(9) 0.024(4) Uiso 1 1 d D . .
C24 C 1.22498(15) 0.30073(9) 0.36085(7) 0.0199(2) Uani 1 1 d D . .
H24 H 1.1723(19) 0.3594(9) 0.3375(9) 0.026(4) Uiso 1 1 d D . .
C24A C 1.19425(13) 0.22780(8) 0.33483(6) 0.0154(2) Uani 1 1 d . . .
C25 C 1.08448(13) 0.24643(7) 0.26601(6) 0.0139(2) Uani 1 1 d . A .
C25A C 0.93649(13) 0.19771(8) 0.28419(6) 0.0148(2) Uani 1 1 d . . .
C26 C 0.78077(15) 0.24853(9) 0.27762(7) 0.0196(2) Uani 1 1 d D . .
H26 H 0.772(2) 0.3119(9) 0.2670(9) 0.025(4) Uiso 1 1 d D . .
C27 C 0.64298(15) 0.20677(10) 0.28609(7) 0.0252(3) Uani 1 1 d D . .
H27 H 0.5389(17) 0.2445(11) 0.2808(9) 0.029(4) Uiso 1 1 d D . .
C28 C 0.65916(16) 0.11335(10) 0.29959(8) 0.0263(3) Uani 1 1 d D . .
H28 H 0.5627(19) 0.0865(12) 0.3009(10) 0.037(5) Uiso 1 1 d D . .
C29 C 0.81247(16) 0.06216(9) 0.30844(7) 0.0223(2) Uani 1 1 d D . .
H29 H 0.824(2) -0.0021(9) 0.3182(10) 0.031(4) Uiso 1 1 d D . .
C29A C 0.95360(14) 0.10256(8) 0.30350(6) 0.0170(2) Uani 1 1 d . . .
C30 C 1.10755(15) 0.04050(8) 0.32362(7) 0.0190(2) Uani 1 1 d D . .
H30 H 1.1079(19) -0.0201(9) 0.3201(8) 0.020(4) Uiso 1 1 d D . .
C31 C 1.24184(15) 0.05607(8) 0.35388(7) 0.0192(2) Uani 1 1 d D . .
H31 H 1.3240(19) 0.0060(10) 0.3693(9) 0.030(4) Uiso 1 1 d D . .
C31A C 1.26871(14) 0.13924(8) 0.37191(6) 0.0177(2) Uani 1 1 d . . .
C32 C 1.18244(14) 0.21399(8) 0.20514(6) 0.0154(2) Uani 1 1 d D . .
H32A H 1.2624(17) 0.2546(9) 0.1882(8) 0.015(3) Uiso 1 1 d D . .
H32B H 1.2432(18) 0.1537(9) 0.2249(9) 0.023(4) Uiso 1 1 d D . .
C33 C 1.07502(14) 0.21474(7) 0.14379(6) 0.0153(2) Uani 1 1 d . . .
C34 C 0.97812(15) 0.21374(8) 0.09699(6) 0.0179(2) Uani 1 1 d . . .
Si3 Si 0.81155(4) 0.21155(2) 0.033804(18) 0.01855(8) Uani 1 1 d . . .
C35 C 0.8582(2) 0.10902(10) -0.00077(8) 0.0299(3) Uani 1 1 d D . .
H35A H 0.765(2) 0.1060(14) -0.0306(10) 0.047(6) Uiso 1 1 d D . .
H35B H 0.877(3) 0.0530(12) 0.0382(10) 0.051(6) Uiso 1 1 d D . .
H35C H 0.951(2) 0.1125(14) -0.0326(11) 0.052(6) Uiso 1 1 d D . .
C36 C 0.7929(2) 0.31476(10) -0.04373(8) 0.0340(3) Uani 1 1 d D . .
H36A H 0.715(2) 0.3138(13) -0.0806(10) 0.042(5) Uiso 1 1 d D . .
H36B H 0.895(2) 0.3193(15) -0.0675(11) 0.054(6) Uiso 1 1 d D . .
H36C H 0.758(3) 0.3696(13) -0.0284(14) 0.074(8) Uiso 1 1 d D . .
C37 C 0.62526(19) 0.20803(14) 0.08782(9) 0.0361(4) Uani 1 1 d D . .
H37A H 0.601(3) 0.2651(11) 0.1015(11) 0.048(6) Uiso 1 1 d D . .
H37B H 0.538(2) 0.2008(16) 0.0587(12) 0.066(7) Uiso 1 1 d D . .
H37C H 0.643(3) 0.1576(13) 0.1316(10) 0.062(7) Uiso 1 1 d D . .
O2 O 1.02985(11) 0.34083(6) 0.24205(5) 0.01766(17) Uani 1 1 d . . .
Si4A Si 1.0076(2) 0.42893(10) 0.17008(8) 0.0218(2) Uani 0.823(6) 1 d PD A 1
C38A C 1.0061(5) 0.52680(18) 0.21014(18) 0.0297(6) Uani 0.823(6) 1 d PD A 1
H38A H 0.9356 0.5199 0.2521 0.044 Uiso 0.823(6) 1 calc PR A 1
H38B H 0.9648 0.5834 0.1731 0.044 Uiso 0.823(6) 1 calc PR A 1
H38C H 1.1170 0.5286 0.2263 0.044 Uiso 0.823(6) 1 calc PR A 1
C39A C 1.1752(4) 0.42680(14) 0.10517(14) 0.0435(8) Uani 0.823(6) 1 d PD A 1
H39A H 1.2798 0.4184 0.1316 0.065 Uiso 0.823(6) 1 calc PR A 1
H39B H 1.1609 0.4844 0.0669 0.065 Uiso 0.823(6) 1 calc PR A 1
H39C H 1.1731 0.3765 0.0828 0.065 Uiso 0.823(6) 1 calc PR A 1
C40A C 0.8107(3) 0.44114(13) 0.11951(11) 0.0353(7) Uani 0.823(6) 1 d PD A 1
H40A H 0.8048 0.3855 0.1047 0.053 Uiso 0.823(6) 1 calc PR A 1
H40B H 0.8027 0.4928 0.0759 0.053 Uiso 0.823(6) 1 calc PR A 1
H40C H 0.7207 0.4516 0.1512 0.053 Uiso 0.823(6) 1 calc PR A 1
Si4B Si 1.0564(9) 0.4293(5) 0.1750(4) 0.0253(10) Uani 0.177(6) 1 d PD A 2
C38B C 1.0399(17) 0.5217(10) 0.2209(8) 0.024(3) Uiso 0.177(6) 1 d PD A 2
H38D H 0.9392 0.5234 0.2477 0.036 Uiso 0.177(6) 1 calc PR A 2
H38E H 1.0385 0.5799 0.1842 0.036 Uiso 0.177(6) 1 calc PR A 2
H38F H 1.1334 0.5109 0.2552 0.036 Uiso 0.177(6) 1 calc PR A 2
C39B C 1.2514(13) 0.4209(8) 0.1302(6) 0.035(2) Uiso 0.177(6) 1 d PD A 2
H39D H 1.2606 0.3714 0.1062 0.053 Uiso 0.177(6) 1 calc PR A 2
H39E H 1.3406 0.4085 0.1668 0.053 Uiso 0.177(6) 1 calc PR A 2
H39F H 1.2572 0.4783 0.0935 0.053 Uiso 0.177(6) 1 calc PR A 2
C40B C 0.8903(14) 0.4532(7) 0.1045(5) 0.033(2) Uiso 0.177(6) 1 d PD A 2
H40D H 0.8967 0.4021 0.0823 0.050 Uiso 0.177(6) 1 calc PR A 2
H40E H 0.9011 0.5087 0.0665 0.050 Uiso 0.177(6) 1 calc PR A 2
H40F H 0.7851 0.4613 0.1272 0.050 Uiso 0.177(6) 1 calc PR A 2

loop_
_atom_site_aniso_label
_atom_site_aniso_U_11
_atom_site_aniso_U_22
_atom_site_aniso_U_33
_atom_site_aniso_U_23
_atom_site_aniso_U_13
_atom_site_aniso_U_12
C1 0.0199(6) 0.0381(7) 0.0153(5) -0.0053(5) 0.0009(4) -0.0117(5)
C2 0.0166(5) 0.0548(9) 0.0170(6) -0.0129(6) 0.0043(5) -0.0074(6)
C3 0.0193(6) 0.0433(8) 0.0225(6) -0.0181(6) 0.0012(5) 0.0036(5)
C4 0.0184(5) 0.0267(6) 0.0191(6) -0.0102(5) -0.0010(4) 0.0013(5)
C4A 0.0122(5) 0.0220(5) 0.0136(5) -0.0069(4) -0.0003(4) -0.0024(4)
C5 0.0145(5) 0.0138(5) 0.0136(5) -0.0043(4) 0.0012(4) -0.0018(4)
C5A 0.0145(5) 0.0194(5) 0.0123(5) -0.0071(4) 0.0011(4) -0.0027(4)
C6 0.0185(5) 0.0258(6) 0.0189(6) -0.0086(5) 0.0007(4) -0.0067(5)
C7 0.0173(6) 0.0436(8) 0.0236(6) -0.0157(6) 0.0013(5) -0.0101(5)
C8 0.0147(5) 0.0463(8) 0.0237(6) -0.0184(6) -0.0036(5) 0.0024(5)
C9 0.0204(6) 0.0291(6) 0.0192(6) -0.0122(5) -0.0052(4) 0.0070(5)
C9A 0.0176(5) 0.0210(5) 0.0133(5) -0.0082(4) -0.0012(4) 0.0006(4)
C10 0.0283(6) 0.0147(5) 0.0181(5) -0.0054(4) -0.0027(5) -0.0015(5)
C11 0.0274(6) 0.0190(5) 0.0169(5) -0.0030(4) -0.0008(5) -0.0095(5)
C11A 0.0159(5) 0.0245(6) 0.0139(5) -0.0052(4) -0.0003(4) -0.0071(4)
C12 0.0151(5) 0.0193(5) 0.0139(5) -0.0054(4) 0.0002(4) -0.0027(4)
C13 0.0180(5) 0.0162(5) 0.0145(5) -0.0056(4) -0.0026(4) -0.0008(4)
C14 0.0212(5) 0.0183(5) 0.0157(5) -0.0066(4) -0.0008(4) -0.0009(4)
Si1 0.02159(16) 0.02108(16) 0.01421(15) -0.00411(12) 0.00458(12) -0.00078(13)
C15 0.0471(9) 0.0239(6) 0.0226(7) -0.0081(5) 0.0154(6) -0.0007(6)
C16 0.0415(8) 0.0248(7) 0.0225(7) 0.0000(5) 0.0064(6) 0.0005(6)
C17 0.0240(7) 0.0582(11) 0.0275(7) -0.0101(7) 0.0046(6) -0.0095(7)
O1 0.0231(4) 0.0142(4) 0.0182(4) -0.0032(3) -0.0006(3) -0.0020(3)
Si2 0.0413(2) 0.01549(16) 0.02025(18) -0.00305(13) -0.00262(15) 0.00014(15)
C18 0.0420(9) 0.0202(6) 0.0379(8) -0.0096(6) 0.0019(7) 0.0028(6)
C19 0.0900(16) 0.0280(8) 0.0351(9) -0.0126(7) 0.0323(10) -0.0213(9)
C20 0.0724(15) 0.0286(8) 0.0529(12) -0.0086(8) -0.0391(11) 0.0113(9)
C21 0.0185(5) 0.0334(7) 0.0164(6) -0.0041(5) -0.0010(4) -0.0008(5)
C22 0.0209(6) 0.0464(8) 0.0167(6) -0.0109(5) -0.0012(5) -0.0076(6)
C23 0.0251(6) 0.0364(7) 0.0215(6) -0.0157(5) 0.0027(5) -0.0113(5)
C24 0.0209(5) 0.0243(6) 0.0177(5) -0.0093(5) 0.0032(4) -0.0067(5)
C24A 0.0134(5) 0.0211(5) 0.0127(5) -0.0057(4) 0.0023(4) -0.0042(4)
C25 0.0144(5) 0.0145(5) 0.0127(5) -0.0043(4) 0.0005(4) -0.0012(4)
C25A 0.0141(5) 0.0202(5) 0.0115(5) -0.0062(4) 0.0012(4) -0.0033(4)
C26 0.0169(5) 0.0241(6) 0.0181(5) -0.0074(4) 0.0022(4) -0.0012(4)
C27 0.0145(5) 0.0394(7) 0.0238(6) -0.0128(5) 0.0043(5) -0.0032(5)
C28 0.0193(6) 0.0401(8) 0.0262(6) -0.0154(6) 0.0082(5) -0.0136(5)
C29 0.0248(6) 0.0260(6) 0.0212(6) -0.0107(5) 0.0075(5) -0.0118(5)
C29A 0.0185(5) 0.0212(5) 0.0137(5) -0.0075(4) 0.0038(4) -0.0054(4)
C30 0.0232(6) 0.0164(5) 0.0178(5) -0.0048(4) 0.0048(4) -0.0035(4)
C31 0.0198(5) 0.0187(5) 0.0162(5) -0.0017(4) 0.0023(4) 0.0013(4)
C31A 0.0147(5) 0.0234(6) 0.0146(5) -0.0047(4) 0.0022(4) -0.0026(4)
C32 0.0150(5) 0.0187(5) 0.0136(5) -0.0060(4) 0.0020(4) -0.0033(4)
C33 0.0185(5) 0.0144(5) 0.0137(5) -0.0052(4) 0.0046(4) -0.0026(4)
C34 0.0212(5) 0.0187(5) 0.0153(5) -0.0066(4) 0.0028(4) -0.0036(4)
Si3 0.02241(16) 0.01992(16) 0.01453(15) -0.00533(12) -0.00205(12) -0.00564(13)
C35 0.0412(8) 0.0251(6) 0.0264(7) -0.0119(5) -0.0085(6) -0.0056(6)
C36 0.0490(9) 0.0263(7) 0.0246(7) 0.0006(5) -0.0122(6) -0.0116(7)
C37 0.0254(7) 0.0593(11) 0.0293(8) -0.0180(7) 0.0022(6) -0.0138(7)
O2 0.0219(4) 0.0143(4) 0.0157(4) -0.0035(3) 0.0005(3) -0.0007(3)
Si4A 0.0348(6) 0.0138(3) 0.0171(3) -0.0042(2) 0.0032(4) -0.0047(4)
C38A 0.0391(16) 0.0181(10) 0.0339(14) -0.0101(9) -0.0017(12) -0.0055(9)
C39A 0.072(2) 0.0263(9) 0.0364(12) -0.0095(8) 0.0316(13) -0.0201(10)
C40A 0.0525(16) 0.0256(9) 0.0250(9) -0.0099(7) -0.0161(9) 0.0083(9)
Si4B 0.029(2) 0.0187(13) 0.0270(17) -0.0035(10) 0.0014(19) -0.0032(19)

loop_
_atom_type_symbol
_atom_type_description
_atom_type_scat_dispersion_real
_atom_type_scat_dispersion_imag
_atom_type_scat_source
C C 0.0033 0.0016 'International Tables Vol C Tables 4.2.6.8 and 6.1.1.4'
H H 0.0000 0.0000 'International Tables Vol C Tables 4.2.6.8 and 6.1.1.4'
O O 0.0106 0.0060 'International Tables Vol C Tables 4.2.6.8 and 6.1.1.4'
Si Si 0.0817 0.0704 'International Tables Vol C Tables 4.2.6.8 and 6.1.1.4'

loop_
_geom_angle_atom_site_label_1
_geom_angle_atom_site_label_2
_geom_angle_atom_site_label_3
_geom_angle
C2 C1 C11A 121.82(13)
C2 C1 H1 121.1(11)
C11A C1 H1 117.1(11)
C1 C2 C3 119.28(12)
C1 C2 H2 120.2(12)
C3 C2 H2 120.5(12)
C2 C3 C4 120.03(13)
C2 C3 H3 120.9(11)
C4 C3 H3 119.0(11)
C3 C4 C4A 121.60(13)
C3 C4 H4 120.3(10)
C4A C4 H4 118.1(10)
C4 C4A C11A 118.57(11)
C4 C4A C5 119.44(11)
C11A C4A C5 121.97(10)
O1 C5 C4A 107.68(9)
O1 C5 C5A 108.65(9)
C4A C5 C5A 110.49(9)
O1 C5 C12 109.79(9)
C4A C5 C12 110.14(9)
C5A C5 C12 110.04(9)
C6 C5A C9A 118.92(11)
C6 C5A C5 119.49(10)
C9A C5A C5 121.43(10)
C7 C6 C5A 121.05(12)
C7 C6 H6 122.3(11)
C5A C6 H6 116.7(11)
C8 C7 C6 120.11(12)
C8 C7 H7 122.0(11)
C6 C7 H7 117.8(11)
C7 C8 C9 119.58(12)
C7 C8 H8 121.2(11)
C9 C8 H8 119.2(11)
C8 C9 C9A 121.44(12)
C8 C9 H9 119.4(10)
C9A C9 H9 119.1(10)
C5A C9A C9 118.56(11)
C5A C9A C10 125.37(11)
C9 C9A C10 116.02(11)
C11 C10 C9A 127.72(11)
C11 C10 H10 116.6(10)
C9A C10 H10 115.3(10)
C10 C11 C11A 127.85(11)
C10 C11 H11 117.6(10)
C11A C11 H11 114.3(10)
C1 C11A C4A 118.64(11)
C1 C11A C11 115.97(11)
C4A C11A C11 125.37(11)
C13 C12 C5 111.54(9)
C13 C12 H12A 110.9(9)
C5 C12 H12A 108.4(9)
C13 C12 H12B 109.8(9)
C5 C12 H12B 109.9(10)
H12A C12 H12B 106.1(13)
C14 C13 C12 176.44(12)
C13 C14 Si1 173.07(11)
C14 Si1 C15 110.08(6)
C14 Si1 C16 109.01(6)
C15 Si1 C16 109.09(7)
C14 Si1 C17 105.81(6)
C15 Si1 C17 111.48(9)
C16 Si1 C17 111.31(8)
Si1 C15 H15A 108.7(12)
Si1 C15 H15B 111.3(13)
H15A C15 H15B 109.6(17)
Si1 C15 H15C 113.7(13)
H15A C15 H15C 105.0(18)
H15B C15 H15C 108.3(18)
Si1 C16 H16A 109.5(14)
Si1 C16 H16B 113.8(14)
H16A C16 H16B 106.3(19)
Si1 C16 H16C 108.8(12)
H16A C16 H16C 107.3(18)
H16B C16 H16C 111.0(18)
Si1 C17 H17A 109.8(16)
Si1 C17 H17B 113.0(17)
H17A C17 H17B 106(2)
Si1 C17 H17C 110.8(14)
H17A C17 H17C 109(2)
H17B C17 H17C 108(2)
C5 O1 Si2 144.99(8)
O1 Si2 C20 113.73(8)
O1 Si2 C18 104.18(6)
C20 Si2 C18 109.83(9)
O1 Si2 C19 110.32(8)
C20 Si2 C19 110.23(12)
C18 Si2 C19 108.29(8)
Si2 C18 H18A 110.5(13)
Si2 C18 H18B 110.7(13)
H18A C18 H18B 108.3(17)
Si2 C18 H18C 109.7(13)
H18A C18 H18C 108.9(17)
H18B C18 H18C 108.6(17)
Si2 C19 H19A 105.3(16)
Si2 C19 H19B 111.8(15)
H19A C19 H19B 112(2)
Si2 C19 H19C 109.3(18)
H19A C19 H19C 110(2)
H19B C19 H19C 109(2)
Si2 C20 H20A 109.8(14)
Si2 C20 H20B 114.1(14)
H20A C20 H20B 109.6(19)
Si2 C20 H20C 110.1(15)
H20A C20 H20C 104.9(19)
H20B C20 H20C 108.0(19)
C22 C21 C31A 122.15(13)
C22 C21 H21 120.4(11)
C31A C21 H21 117.4(11)
C21 C22 C23 118.95(12)
C21 C22 H22 121.9(11)
C23 C22 H22 119.2(11)
C22 C23 C24 120.38(12)
C22 C23 H23 120.6(10)
C24 C23 H23 119.0(10)
C23 C24 C24A 121.20(12)
C23 C24 H24 119.8(10)
C24A C24 H24 119.0(10)
C24 C24A C31A 118.81(11)
C24 C24A C25 119.37(10)
C31A C24A C25 121.80(10)
O2 C25 C24A 108.05(9)
O2 C25 C25A 108.79(9)
C24A C25 C25A 109.89(9)
O2 C25 C32 109.72(9)
C24A C25 C32 109.80(9)
C25A C25 C32 110.54(9)
C26 C25A C29A 119.01(11)
C26 C25A C25 119.68(10)
C29A C25A C25 121.21(10)
C27 C26 C25A 121.21(12)
C27 C26 H26 121.0(10)
C25A C26 H26 117.8(10)
C28 C27 C26 119.82(12)
C28 C27 H27 122.0(10)
C26 C27 H27 118.1(10)
C29 C28 C27 119.48(12)
C29 C28 H28 122.1(11)
C27 C28 H28 118.4(11)
C28 C29 C29A 121.65(12)
C28 C29 H29 119.8(11)
C29A C29 H29 118.5(11)
C25A C29A C29 118.52(11)
C25A C29A C30 125.13(11)
C29 C29A C30 116.24(11)
C31 C30 C29A 127.24(11)
C31 C30 H30 116.3(10)
C29A C30 H30 116.0(10)
C30 C31 C31A 127.87(11)
C30 C31 H31 115.7(11)
C31A C31 H31 116.2(11)
C21 C31A C24A 118.45(11)
C21 C31A C31 116.32(11)
C24A C31A C31 125.22(11)
C33 C32 C25 111.28(9)
C33 C32 H32A 110.1(9)
C25 C32 H32A 108.2(9)
C33 C32 H32B 110.0(10)
C25 C32 H32B 110.4(10)
H32A C32 H32B 106.8(13)
C34 C33 C32 175.22(12)
C33 C34 Si3 173.17(11)
C34 Si3 C36 108.75(6)
C34 Si3 C35 109.52(6)
C36 Si3 C35 109.64(7)
C34 Si3 C37 106.21(6)
C36 Si3 C37 111.83(9)
C35 Si3 C37 110.79(8)
Si3 C35 H35A 108.6(12)
Si3 C35 H35B 112.8(13)
H35A C35 H35B 107.4(17)
Si3 C35 H35C 111.4(13)
H35A C35 H35C 106.5(17)
H35B C35 H35C 109.9(17)
Si3 C36 H36A 111.9(12)
Si3 C36 H36B 110.8(13)
H36A C36 H36B 105.9(17)
Si3 C36 H36C 112.1(15)
H36A C36 H36C 106.9(18)
H36B C36 H36C 108.9(19)
Si3 C37 H37A 107.9(13)
Si3 C37 H37B 109.2(14)
H37A C37 H37B 110.5(18)
Si3 C37 H37C 110.3(14)
H37A C37 H37C 109.7(18)
H37B C37 H37C 109.3(19)
C25 O2 Si4A 143.81(9)
C25 O2 Si4B 139.8(3)
Si4A O2 Si4B 14.6(2)
O2 Si4A C39A 113.91(11)
O2 Si4A C40A 111.36(10)
C39A Si4A C40A 108.82(13)
O2 Si4A C38A 103.41(13)
C39A Si4A C38A 109.72(14)
C40A Si4A C38A 109.47(14)
O2 Si4B C39B 116.2(5)
O2 Si4B C38B 102.7(7)
C39B Si4B C38B 109.5(6)
O2 Si4B C40B 109.5(5)
C39B Si4B C40B 108.5(6)
C38B Si4B C40B 110.2(6)
Si4B C38B H38D 109.5
Si4B C38B H38E 109.5
H38D C38B H38E 109.5
Si4B C38B H38F 109.5
H38D C38B H38F 109.5
H38E C38B H38F 109.5
Si4B C39B H39D 109.5
Si4B C39B H39E 109.5
H39D C39B H39E 109.5
Si4B C39B H39F 109.5
H39D C39B H39F 109.5
H39E C39B H39F 109.5
Si4B C40B H40D 109.5
Si4B C40B H40E 109.5
H40D C40B H40E 109.5
Si4B C40B H40F 109.5
H40D C40B H40F 109.5
H40E C40B H40F 109.5

loop_
_geom_bond_atom_site_label_1
_geom_bond_atom_site_label_2
_geom_bond_distance
C1 C2 1.381(2)
C1 C11A 1.4072(17)
C1 H1 0.942(14)
C2 C3 1.383(2)
C2 H2 0.942(14)
C3 C4 1.3881(18)
C3 H3 0.983(14)
C4 C4A 1.3965(16)
C4 H4 0.950(13)
C4A C11A 1.4100(17)
C4A C5 1.5330(15)
C5 O1 1.4102(13)
C5 C5A 1.5341(16)
C5 C12 1.5581(16)
C5A C6 1.3954(16)
C5A C9A 1.4071(16)
C6 C7 1.3908(18)
C6 H6 0.924(13)
C7 C8 1.378(2)
C7 H7 0.947(14)
C8 C9 1.380(2)
C8 H8 0.956(14)
C9 C9A 1.4075(17)
C9 H9 0.959(13)
C9A C10 1.4551(17)
C10 C11 1.3419(19)
C10 H10 0.939(13)
C11 C11A 1.4624(18)
C11 H11 0.956(13)
C12 C13 1.4650(16)
C12 H12A 0.969(13)
C12 H12B 0.970(13)
C13 C14 1.2033(17)
C14 Si1 1.8464(13)
Si1 C15 1.8519(15)
Si1 C16 1.8575(15)
Si1 C17 1.8610(17)
C15 H15A 0.950(15)
C15 H15B 0.955(15)
C15 H15C 0.971(15)
C16 H16A 0.944(16)
C16 H16B 0.955(16)
C16 H16C 0.965(15)
C17 H17A 0.948(16)
C17 H17B 0.960(17)
C17 H17C 0.975(16)
O1 Si2 1.6374(9)
Si2 C20 1.856(2)
Si2 C18 1.8574(15)
Si2 C19 1.864(2)
C18 H18A 0.957(15)
C18 H18B 0.958(15)
C18 H18C 0.974(15)
C19 H19A 0.947(16)
C19 H19B 0.957(16)
C19 H19C 0.973(17)
C20 H20A 0.954(15)
C20 H20B 0.971(15)
C20 H20C 0.977(16)
C21 C22 1.380(2)
C21 C31A 1.4068(17)
C21 H21 0.959(13)
C22 C23 1.384(2)
C22 H22 0.964(14)
C23 C24 1.3883(18)
C23 H23 0.947(13)
C24 C24A 1.4002(16)
C24 H24 0.937(13)
C24A C31A 1.4087(16)
C24A C25 1.5319(15)
C25 O2 1.4098(13)
C25 C25A 1.5337(15)
C25 C32 1.5556(15)
C25A C26 1.3951(16)
C25A C29A 1.4029(16)
C26 C27 1.3900(18)
C26 H26 0.938(13)
C27 C28 1.383(2)
C27 H27 0.956(13)
C28 C29 1.3788(19)
C28 H28 0.957(14)
C29 C29A 1.4053(17)
C29 H29 0.951(13)
C29A C30 1.4618(17)
C30 C31 1.3401(18)
C30 H30 0.956(12)
C31 C31A 1.4624(17)
C31 H31 0.933(13)
C32 C33 1.4654(16)
C32 H32A 0.981(12)
C32 H32B 0.967(13)
C33 C34 1.2054(17)
C34 Si3 1.8447(13)
Si3 C36 1.8491(15)
Si3 C35 1.8556(14)
Si3 C37 1.8560(16)
C35 H35A 0.973(15)
C35 H35B 0.971(15)
C35 H35C 0.978(15)
C36 H36A 0.958(14)
C36 H36B 0.962(15)
C36 H36C 0.969(16)
C37 H37A 0.974(15)
C37 H37B 0.952(16)
C37 H37C 0.970(16)
O2 Si4A 1.6416(17)
O2 Si4B 1.646(8)
Si4A C39A 1.860(2)
Si4A C40A 1.860(2)
Si4A C38A 1.860(3)
C38A H38A 0.9800
C38A H38B 0.9800
C38A H38C 0.9800
C39A H39A 0.9800
C39A H39B 0.9800
C39A H39C 0.9800
C40A H40A 0.9800
C40A H40B 0.9800
C40A H40C 0.9800
Si4B C39B 1.832(10)
Si4B C38B 1.847(13)
Si4B C40B 1.851(10)
C38B H38D 0.9800
C38B H38E 0.9800
C38B H38F 0.9800
C39B H39D 0.9800
C39B H39E 0.9800
C39B H39F 0.9800
C40B H40D 0.9800
C40B H40E 0.9800
C40B H40F 0.9800

loop_
_geom_torsion_atom_site_label_1
_geom_torsion_atom_site_label_2
_geom_torsion_atom_site_label_3
_geom_torsion_atom_site_label_4
_geom_torsion
C11A C1 C2 C3 -0.8(2)
C1 C2 C3 C4 -0.9(2)
C2 C3 C4 C4A 0.87(19)
C3 C4 C4A C11A 0.94(18)
C3 C4 C4A C5 -177.49(11)
C4 C4A C5 O1 -1.94(14)
C11A C4A C5 O1 179.68(10)
C4 C4A C5 C5A -120.45(11)
C11A C4A C5 C5A 61.16(13)
C4 C4A C5 C12 117.76(11)
C11A C4A C5 C12 -60.62(13)
O1 C5 C5A C6 0.71(14)
C4A C5 C5A C6 118.63(11)
C12 C5 C5A C6 -119.53(11)
O1 C5 C5A C9A 176.15(10)
C4A C5 C5A C9A -65.93(13)
C12 C5 C5A C9A 55.92(13)
C9A C5A C6 C7 -3.19(18)
C5 C5A C6 C7 172.37(11)
C5A C6 C7 C8 -2.0(2)
C6 C7 C8 C9 3.8(2)
C7 C8 C9 C9A -0.42(19)
C6 C5A C9A C9 6.39(16)
C5 C5A C9A C9 -169.09(10)
C6 C5A C9A C10 -171.22(11)
C5 C5A C9A C10 13.31(17)
C8 C9 C9A C5A -4.70(18)
C8 C9 C9A C10 173.13(12)
C5A C9A C10 C11 26.4(2)
C9 C9A C10 C11 -151.23(13)
C9A C10 C11 C11A -1.3(2)
C2 C1 C11A C4A 2.63(18)
C2 C1 C11A C11 -175.91(12)
C4 C4A C11A C1 -2.62(16)
C5 C4A C11A C1 175.77(10)
C4 C4A C11A C11 175.76(11)
C5 C4A C11A C11 -5.85(18)
C10 C11 C11A C1 149.89(13)
C10 C11 C11A C4A -28.5(2)
O1 C5 C12 C13 -67.97(12)
C4A C5 C12 C13 173.62(9)
C5A C5 C12 C13 51.57(12)
C4A C5 O1 Si2 123.09(13)
C5A C5 O1 Si2 -117.21(13)
C12 C5 O1 Si2 3.18(18)
C5 O1 Si2 C20 -31.54(17)
C5 O1 Si2 C18 -151.09(14)
C5 O1 Si2 C19 92.90(15)
C31A C21 C22 C23 -0.7(2)
C21 C22 C23 C24 -0.8(2)
C22 C23 C24 C24A 0.6(2)
C23 C24 C24A C31A 1.00(18)
C23 C24 C24A C25 -177.51(11)
C24 C24A C25 O2 -1.33(14)
C31A C24A C25 O2 -179.78(10)
C24 C24A C25 C25A -119.90(11)
C31A C24A C25 C25A 61.64(13)
C24 C24A C25 C32 118.31(11)
C31A C24A C25 C32 -60.14(13)
O2 C25 C25A C26 -1.94(14)
C24A C25 C25A C26 116.18(11)
C32 C25 C25A C26 -122.48(11)
O2 C25 C25A C29A 174.50(10)
C24A C25 C25A C29A -67.39(13)
C32 C25 C25A C29A 53.96(13)
C29A C25A C26 C27 -3.39(18)
C25 C25A C26 C27 173.13(11)
C25A C26 C27 C28 -1.54(19)
C26 C27 C28 C29 3.5(2)
C27 C28 C29 C29A -0.5(2)
C26 C25A C29A C29 6.20(17)
C25 C25A C29A C29 -170.26(10)
C26 C25A C29A C30 -169.81(11)
C25 C25A C29A C30 13.73(17)
C28 C29 C29A C25A -4.36(18)
C28 C29 C29A C30 172.01(12)
C25A C29A C30 C31 27.50(19)
C29 C29A C30 C31 -148.60(13)
C29A C30 C31 C31A -2.1(2)
C22 C21 C31A C24A 2.26(18)
C22 C21 C31A C31 -176.72(12)
C24 C24A C31A C21 -2.37(17)
C25 C24A C31A C21 176.10(10)
C24 C24A C31A C31 176.52(11)
C25 C24A C31A C31 -5.01(18)
C30 C31 C31A C21 149.66(13)
C30 C31 C31A C24A -29.2(2)
O2 C25 C32 C33 -72.10(12)
C24A C25 C32 C33 169.29(9)
C25A C25 C32 C33 47.88(12)
C24A C25 O2 Si4A 131.97(16)
C25A C25 O2 Si4A -108.76(17)
C32 C25 O2 Si4A 12.3(2)
C24A C25 O2 Si4B 109.1(5)
C25A C25 O2 Si4B -131.6(4)
C32 C25 O2 Si4B -10.6(5)
C25 O2 Si4A C39A -36.9(2)
Si4B O2 Si4A C39A 46.6(12)
C25 O2 Si4A C40A 86.60(18)
Si4B O2 Si4A C40A 170.1(13)
C25 O2 Si4A C38A -155.95(17)
Si4B O2 Si4A C38A -72.4(12)
C25 O2 Si4B C39B -25.5(7)
Si4A O2 Si4B C39B -140.1(16)
C25 O2 Si4B C38B -145.0(5)
Si4A O2 Si4B C38B 100.4(13)
C25 O2 Si4B C40B 97.8(5)
Si4A O2 Si4B C40B -16.7(9)
